data_7150295
loop_
_publ_author_name
'Ley, Steven V.'
'Dixon, Darren J.'
'Guy, Richard T.'
'Rodr\'iguez, F\'elix'
'Sheppard, Tom D.'

_publ_section_title
;
 Michael, Michael-aldol and Michael-Michael reactions of enolate
 equivalents of butane-2,3-diacetal protected glycolic acid
 derivatives.
;
_journal_issue 22
_journal_name_full 'Organic &amp; biomolecular chemistry'
_journal_page_first 4095
_journal_page_last 4107
_journal_paper_doi 10.1039/b512410g
_journal_volume 3
_journal_year 2005
_chemical_formula_sum 'C21.5 H28 Cl N O9'
_chemical_formula_weight 479.90
_chemical_name_systematic
; 
? 
;
_space_group_IT_number 2
_symmetry_cell_setting triclinic
_symmetry_space_group_name_Hall '-P 1'
_symmetry_space_group_name_H-M 'P -1'
_atom_sites_solution_hydrogens geom
_atom_sites_solution_primary direct
_atom_sites_solution_secondary difmap
_audit_creation_method SHELXL-97
_cell_angle_alpha 113.501(2)
_cell_angle_beta 93.419(3)
_cell_angle_gamma 92.824(5)
_cell_formula_units_Z 2
_cell_length_a 6.8253(2)
_cell_length_b 12.1456(6)
_cell_length_c 15.2031(12)
_cell_measurement_reflns_used 8210
_cell_measurement_temperature 180(2)
_cell_measurement_theta_max 27.48
_cell_measurement_theta_min 1.00
_cell_volume 1150.02(11)
_computing_cell_refinement 'HKL Scalepack (Otwinowski & Minor 1997)'
_computing_data_collection 'Collect (Nonius B.V. 1998)'
_computing_data_reduction
;
HKL Denzo and Scalepack (Otwinowski & Minor 1997)
;
_computing_publication_material 'SHELXL-97 (Sheldrick 1997)'
_computing_structure_refinement 'SHELXL-97 (Sheldrick 1997)'
_computing_structure_solution 'SHELXS-97 (Sheldrick 1990)'
_diffrn_ambient_temperature 180(2)
_diffrn_measured_fraction_theta_full 0.992
_diffrn_measured_fraction_theta_max 0.992
_diffrn_measurement_device_type 'Nonius Kappa CCD'
_diffrn_measurement_method 'Thin slice \w and \f scans'
_diffrn_radiation_monochromator graphite
_diffrn_radiation_source 'fine-focus sealed tube'
_diffrn_radiation_type MoK\a
_diffrn_radiation_wavelength 0.71069
_diffrn_reflns_av_R_equivalents 0.0457
_diffrn_reflns_av_sigmaI/netI 0.0645
_diffrn_reflns_limit_h_max 8
_diffrn_reflns_limit_h_min 0
_diffrn_reflns_limit_k_max 15
_diffrn_reflns_limit_k_min -15
_diffrn_reflns_limit_l_max 19
_diffrn_reflns_limit_l_min -19
_diffrn_reflns_number 13386
_diffrn_reflns_theta_full 27.49
_diffrn_reflns_theta_max 27.49
_diffrn_reflns_theta_min 3.53
_exptl_absorpt_coefficient_mu 0.218
_exptl_absorpt_correction_type none
_exptl_crystal_colour colourless
_exptl_crystal_density_diffrn 1.386
_exptl_crystal_density_method 'not measured'
_exptl_crystal_description needle
_exptl_crystal_F_000 506
_exptl_crystal_size_max 0.23
_exptl_crystal_size_mid 0.12
_exptl_crystal_size_min 0.05
_refine_diff_density_max 0.326
_refine_diff_density_min -0.439
_refine_diff_density_rms 0.051
_refine_ls_extinction_method none
_refine_ls_goodness_of_fit_ref 1.039
_refine_ls_hydrogen_treatment mixed
_refine_ls_matrix_type full
_refine_ls_number_parameters 307
_refine_ls_number_reflns 5233
_refine_ls_number_restraints 3
_refine_ls_restrained_S_all 1.041
_refine_ls_R_factor_all 0.0932
_refine_ls_R_factor_gt 0.0541
_refine_ls_shift/su_max 0.007
_refine_ls_shift/su_mean 0.002
_refine_ls_structure_factor_coef Fsqd
_refine_ls_weighting_details 'calc w=1/[\s^2^(Fo^2^)+(0.0483P)^2^+0.4679P] where P=(Fo^2^+2Fc^2^)/3'
_refine_ls_weighting_scheme calc
_refine_ls_wR_factor_gt 0.1142
_refine_ls_wR_factor_ref 0.1310
_reflns_number_gt 3525
_reflns_number_total 5233
_reflns_threshold_expression >2sigma(I)
_cod_data_source_file b512410g.txt
_cod_data_source_block sl0022
_cod_original_sg_symbol_H-M P-1
_cod_original_formula_sum 'C21.50 H28 Cl N O9'
_cod_database_code 7150295

loop_
_symmetry_equiv_pos_as_xyz
'x, y, z'
'-x, -y, -z'

loop_
_atom_site_label
_atom_site_type_symbol
_atom_site_fract_x
_atom_site_fract_y
_atom_site_fract_z
_atom_site_U_iso_or_equiv
_atom_site_adp_type
_atom_site_occupancy
_atom_site_symmetry_multiplicity
_atom_site_calc_flag
_atom_site_refinement_flags
_atom_site_disorder_assembly
_atom_site_disorder_group
O1 O 0.80404(19) 0.15730(13) 0.24264(12) 0.0391(4) Uani 1 1 d . . .
O2 O 0.73158(17) 0.33941(12) 0.26233(10) 0.0265(3) Uani 1 1 d . . .
O3 O 0.35136(17) 0.29679(12) 0.30779(9) 0.0231(3) Uani 1 1 d . . .
O4 O 0.37032(18) 0.31480(13) 0.16212(10) 0.0286(3) Uani 1 1 d . . .
O5 O 0.60855(18) 0.48987(13) 0.39190(10) 0.0301(3) Uani 1 1 d . . .
O6 O 0.0418(2) 0.14289(14) 0.48637(11) 0.0416(4) Uani 1 1 d . . .
O7 O 0.3526(2) 0.15824(15) 0.53623(11) 0.0405(4) Uani 1 1 d . . .
O8 O 0.0936(2) -0.27558(14) 0.28178(13) 0.0445(4) Uani 1 1 d . . .
O9 O -0.1632(2) -0.25658(16) 0.20248(15) 0.0591(5) Uani 1 1 d . . .
N1 N -0.0225(2) -0.21445(16) 0.26204(13) 0.0329(4) Uani 1 1 d . . .
C1 C 0.6819(3) 0.23019(18) 0.26064(14) 0.0252(4) Uani 1 1 d . . .
C2 C 0.4731(2) 0.19830(17) 0.27639(14) 0.0222(4) Uani 1 1 d . . .
H2 H 0.4101 0.1366 0.2139 0.027 Uiso 1 1 calc R . .
C3 C 0.3819(3) 0.37750(17) 0.26231(14) 0.0237(4) Uani 1 1 d . . .
C4 C 0.5951(3) 0.43497(17) 0.29171(14) 0.0239(4) Uani 1 1 d . . .
C5 C 0.2317(3) 0.46993(19) 0.29738(17) 0.0324(5) Uani 1 1 d . . .
H5A H 0.2347 0.5212 0.2614 0.049 Uiso 1 1 calc R . .
H5B H 0.2631 0.5197 0.3661 0.049 Uiso 1 1 calc R . .
H5C H 0.1000 0.4286 0.2873 0.049 Uiso 1 1 calc R . .
C6 C 0.6555(3) 0.5163(2) 0.24289(17) 0.0359(5) Uani 1 1 d . . .
H6A H 0.5836 0.5890 0.2669 0.054 Uiso 1 1 calc R . .
H6B H 0.6246 0.4738 0.1732 0.054 Uiso 1 1 calc R . .
H6C H 0.7973 0.5389 0.2569 0.054 Uiso 1 1 calc R . .
C7 C 0.1790(3) 0.2586(2) 0.11722(17) 0.0385(5) Uani 1 1 d . . .
H7A H 0.1184 0.2209 0.1563 0.058 Uiso 1 1 calc R . .
H7B H 0.1925 0.1971 0.0528 0.058 Uiso 1 1 calc R . .
H7C H 0.0957 0.3196 0.1120 0.058 Uiso 1 1 calc R . .
C8 C 0.7979(3) 0.5445(2) 0.43943(17) 0.0424(6) Uani 1 1 d . . .
H8A H 0.8927 0.4829 0.4247 0.064 Uiso 1 1 calc R . .
H8B H 0.7886 0.5820 0.5091 0.064 Uiso 1 1 calc R . .
H8C H 0.8419 0.6061 0.4169 0.064 Uiso 1 1 calc R . .
C9 C 0.4736(2) 0.14243(17) 0.35054(14) 0.0230(4) Uani 1 1 d . . .
H9 H 0.5484 0.0689 0.3254 0.028 Uiso 1 1 calc R . .
C10 C 0.2600(3) 0.10094(17) 0.36204(13) 0.0224(4) Uani 1 1 d . . .
H10 H 0.1671 0.1388 0.3311 0.027 Uiso 1 1 calc R . .
C11 C 0.2100(3) 0.13702(18) 0.46520(15) 0.0301(5) Uani 1 1 d . . .
C12 C 0.5786(3) 0.22698(19) 0.44738(15) 0.0289(5) Uani 1 1 d . . .
H12A H 0.7196 0.2413 0.4402 0.035 Uiso 1 1 calc R . .
H12B H 0.5197 0.3054 0.4707 0.035 Uiso 1 1 calc R . .
C13 C 0.5581(3) 0.1704(2) 0.51818(17) 0.0391(5) Uani 1 1 d . . .
H13A H 0.6103 0.0900 0.4926 0.047 Uiso 1 1 calc R . .
H13B H 0.6364 0.2207 0.5794 0.047 Uiso 1 1 calc R . .
C14 C 0.2197(2) -0.03823(17) 0.30773(14) 0.0233(4) Uani 1 1 d . . .
H14 H 0.3098 -0.0763 0.3397 0.028 Uiso 1 1 calc R . .
C15 C 0.0072(3) -0.08104(18) 0.31425(16) 0.0299(5) Uani 1 1 d . . .
H15A H -0.0181 -0.0575 0.3826 0.036 Uiso 1 1 calc R . .
H15B H -0.0866 -0.0425 0.2855 0.036 Uiso 1 1 calc R . .
C16 C 0.2653(3) -0.08147(17) 0.20326(14) 0.0236(4) Uani 1 1 d . . .
C17 C 0.1577(3) -0.04916(18) 0.13780(15) 0.0283(4) Uani 1 1 d . . .
H17 H 0.0501 -0.0008 0.1578 0.034 Uiso 1 1 calc R . .
C18 C 0.2067(3) -0.0872(2) 0.04365(16) 0.0362(5) Uani 1 1 d . . .
H18 H 0.1342 -0.0634 -0.0003 0.043 Uiso 1 1 calc R . .
C19 C 0.3601(3) -0.1593(2) 0.01334(17) 0.0459(6) Uani 1 1 d . . .
H19 H 0.3928 -0.1853 -0.0514 0.055 Uiso 1 1 calc R . .
C20 C 0.4659(4) -0.1937(2) 0.07692(18) 0.0472(6) Uani 1 1 d . . .
H20 H 0.5709 -0.2440 0.0561 0.057 Uiso 1 1 calc R . .
C21 C 0.4186(3) -0.1546(2) 0.17143(16) 0.0354(5) Uani 1 1 d . . .
H21 H 0.4922 -0.1782 0.2151 0.043 Uiso 1 1 calc R . .
Cl1 Cl 0.2730(4) 0.49708(17) 0.03740(17) 0.0934(6) Uani 0.50 1 d PD A -1
Cl2 Cl -0.1404(5) 0.4564(4) -0.0255(2) 0.1404(14) Uani 0.50 1 d PD A -1
C22 C 0.0704(14) 0.5405(10) -0.0056(9) 0.097(4) Uiso 0.50 1 d PD A -1
H22A H 0.0493 0.6230 0.0403 0.116 Uiso 0.50 1 calc PR A -1
H22B H 0.0995 0.5456 -0.0669 0.116 Uiso 0.50 1 calc PR A -1

loop_
_atom_site_aniso_label
_atom_site_aniso_U_11
_atom_site_aniso_U_22
_atom_site_aniso_U_33
_atom_site_aniso_U_23
_atom_site_aniso_U_13
_atom_site_aniso_U_12
O1 0.0276(7) 0.0357(9) 0.0589(11) 0.0211(8) 0.0183(7) 0.0116(6)
O2 0.0189(6) 0.0261(8) 0.0355(8) 0.0127(6) 0.0078(5) 0.0016(5)
O3 0.0190(6) 0.0263(7) 0.0300(8) 0.0165(6) 0.0080(5) 0.0049(5)
O4 0.0233(7) 0.0373(8) 0.0258(8) 0.0143(7) -0.0004(5) -0.0037(6)
O5 0.0231(7) 0.0329(8) 0.0281(8) 0.0059(6) 0.0009(5) 0.0013(6)
O6 0.0410(9) 0.0435(10) 0.0410(10) 0.0151(8) 0.0215(7) 0.0050(7)
O7 0.0484(9) 0.0482(10) 0.0284(9) 0.0196(8) 0.0043(7) -0.0010(7)
O8 0.0436(9) 0.0329(9) 0.0622(12) 0.0259(9) -0.0058(8) 0.0035(7)
O9 0.0418(10) 0.0446(11) 0.0824(14) 0.0221(10) -0.0226(9) -0.0096(8)
N1 0.0254(8) 0.0324(10) 0.0452(11) 0.0213(9) 0.0007(8) -0.0048(7)
C1 0.0221(9) 0.0268(11) 0.0268(11) 0.0103(9) 0.0063(7) 0.0031(8)
C2 0.0186(8) 0.0220(10) 0.0250(10) 0.0080(8) 0.0049(7) 0.0018(7)
C3 0.0216(9) 0.0269(11) 0.0268(11) 0.0149(9) 0.0043(7) 0.0017(7)
C4 0.0212(9) 0.0247(10) 0.0274(11) 0.0118(9) 0.0036(7) 0.0033(7)
C5 0.0238(10) 0.0321(12) 0.0469(14) 0.0212(11) 0.0046(9) 0.0054(8)
C6 0.0300(10) 0.0339(12) 0.0494(14) 0.0234(11) 0.0037(9) -0.0035(9)
C7 0.0299(11) 0.0487(15) 0.0361(13) 0.0188(11) -0.0071(9) -0.0083(9)
C8 0.0280(11) 0.0465(14) 0.0377(14) 0.0025(11) -0.0049(9) 0.0024(9)
C9 0.0211(9) 0.0227(10) 0.0273(11) 0.0121(9) 0.0037(7) 0.0032(7)
C10 0.0233(9) 0.0228(10) 0.0243(10) 0.0122(8) 0.0049(7) 0.0039(7)
C11 0.0390(11) 0.0236(11) 0.0305(12) 0.0131(9) 0.0085(9) 0.0028(8)
C12 0.0277(10) 0.0297(11) 0.0298(12) 0.0134(9) -0.0033(8) -0.0002(8)
C13 0.0414(12) 0.0427(14) 0.0363(13) 0.0208(11) -0.0066(10) -0.0003(10)
C14 0.0213(9) 0.0241(10) 0.0286(11) 0.0144(9) 0.0040(7) 0.0026(7)
C15 0.0270(10) 0.0261(11) 0.0391(12) 0.0151(10) 0.0088(8) 0.0011(8)
C16 0.0211(9) 0.0196(10) 0.0287(11) 0.0084(8) 0.0031(7) -0.0007(7)
C17 0.0252(9) 0.0281(11) 0.0301(12) 0.0101(9) 0.0012(8) 0.0031(8)
C18 0.0392(12) 0.0383(13) 0.0277(12) 0.0106(10) -0.0021(9) 0.0011(9)
C19 0.0518(14) 0.0528(16) 0.0293(13) 0.0103(12) 0.0135(10) 0.0103(12)
C20 0.0472(13) 0.0507(16) 0.0444(15) 0.0154(12) 0.0199(11) 0.0238(11)
C21 0.0334(11) 0.0397(13) 0.0378(13) 0.0185(11) 0.0081(9) 0.0131(9)
Cl1 0.1122(16) 0.0626(12) 0.1080(16) 0.0400(11) -0.0163(13) 0.0118(11)
Cl2 0.104(2) 0.168(3) 0.103(2) 0.014(2) -0.0081(18) -0.032(2)

loop_
_atom_type_symbol
_atom_type_description
_atom_type_scat_dispersion_real
_atom_type_scat_dispersion_imag
_atom_type_scat_source
C C 0.0033 0.0016 'International Tables Vol C Tables 4.2.6.8 and 6.1.1.4'
H H 0.0000 0.0000 'International Tables Vol C Tables 4.2.6.8 and 6.1.1.4'
O O 0.0106 0.0060 'International Tables Vol C Tables 4.2.6.8 and 6.1.1.4'
N N 0.0061 0.0033 'International Tables Vol C Tables 4.2.6.8 and 6.1.1.4'
Cl Cl 0.1484 0.1585 'International Tables Vol C Tables 4.2.6.8 and 6.1.1.4'

loop_
_geom_angle_atom_site_label_1
_geom_angle_atom_site_label_2
_geom_angle_atom_site_label_3
_geom_angle
_geom_angle_site_symmetry_1
_geom_angle_site_symmetry_3
_geom_angle_publ_flag
C1 O2 C4 121.19(13) . . ?
C3 O3 C2 113.23(13) . . ?
C3 O4 C7 115.48(14) . . ?
C4 O5 C8 116.78(15) . . ?
C11 O7 C13 119.74(16) . . ?
O8 N1 O9 123.42(19) . . ?
O8 N1 C15 118.36(17) . . ?
O9 N1 C15 118.21(17) . . ?
O1 C1 O2 118.76(16) . . ?
O1 C1 C2 121.23(18) . . ?
O2 C1 C2 119.95(15) . . ?
O3 C2 C1 115.01(15) . . ?
O3 C2 C9 107.51(14) . . ?
C1 C2 C9 110.56(15) . . ?
O3 C2 H2 107.8 . . ?
C1 C2 H2 107.8 . . ?
C9 C2 H2 107.8 . . ?
O4 C3 O3 110.69(15) . . ?
O4 C3 C5 114.12(16) . . ?
O3 C3 C5 106.41(14) . . ?
O4 C3 C4 105.47(14) . . ?
O3 C3 C4 107.88(14) . . ?
C5 C3 C4 112.19(16) . . ?
O5 C4 O2 108.61(14) . . ?
O5 C4 C6 114.99(17) . . ?
O2 C4 C6 104.86(14) . . ?
O5 C4 C3 104.87(14) . . ?
O2 C4 C3 109.12(15) . . ?
C6 C4 C3 114.25(16) . . ?
C3 C5 H5A 109.5 . . ?
C3 C5 H5B 109.5 . . ?
H5A C5 H5B 109.5 . . ?
C3 C5 H5C 109.5 . . ?
H5A C5 H5C 109.5 . . ?
H5B C5 H5C 109.5 . . ?
C4 C6 H6A 109.5 . . ?
C4 C6 H6B 109.5 . . ?
H6A C6 H6B 109.5 . . ?
C4 C6 H6C 109.5 . . ?
H6A C6 H6C 109.5 . . ?
H6B C6 H6C 109.5 . . ?
O4 C7 H7A 109.5 . . ?
O4 C7 H7B 109.5 . . ?
H7A C7 H7B 109.5 . . ?
O4 C7 H7C 109.5 . . ?
H7A C7 H7C 109.5 . . ?
H7B C7 H7C 109.5 . . ?
O5 C8 H8A 109.5 . . ?
O5 C8 H8B 109.5 . . ?
H8A C8 H8B 109.5 . . ?
O5 C8 H8C 109.5 . . ?
H8A C8 H8C 109.5 . . ?
H8B C8 H8C 109.5 . . ?
C12 C9 C2 112.06(16) . . ?
C12 C9 C10 111.37(15) . . ?
C2 C9 C10 111.02(14) . . ?
C12 C9 H9 107.4 . . ?
C2 C9 H9 107.4 . . ?
C10 C9 H9 107.4 . . ?
C11 C10 C14 108.61(15) . . ?
C11 C10 C9 114.94(16) . . ?
C14 C10 C9 110.78(14) . . ?
C11 C10 H10 107.4 . . ?
C14 C10 H10 107.4 . . ?
C9 C10 H10 107.4 . . ?
O6 C11 O7 117.43(18) . . ?
O6 C11 C10 121.84(19) . . ?
O7 C11 C10 120.66(17) . . ?
C13 C12 C9 108.83(17) . . ?
C13 C12 H12A 109.9 . . ?
C9 C12 H12A 109.9 . . ?
C13 C12 H12B 109.9 . . ?
C9 C12 H12B 109.9 . . ?
H12A C12 H12B 108.3 . . ?
O7 C13 C12 110.80(17) . . ?
O7 C13 H13A 109.5 . . ?
C12 C13 H13A 109.5 . . ?
O7 C13 H13B 109.5 . . ?
C12 C13 H13B 109.5 . . ?
H13A C13 H13B 108.1 . . ?
C16 C14 C15 110.36(16) . . ?
C16 C14 C10 111.78(15) . . ?
C15 C14 C10 111.89(15) . . ?
C16 C14 H14 107.5 . . ?
C15 C14 H14 107.5 . . ?
C10 C14 H14 107.5 . . ?
N1 C15 C14 109.60(15) . . ?
N1 C15 H15A 109.8 . . ?
C14 C15 H15A 109.8 . . ?
N1 C15 H15B 109.8 . . ?
C14 C15 H15B 109.8 . . ?
H15A C15 H15B 108.2 . . ?
C21 C16 C17 118.56(18) . . ?
C21 C16 C14 119.73(18) . . ?
C17 C16 C14 121.70(16) . . ?
C18 C17 C16 120.28(18) . . ?
C18 C17 H17 119.9 . . ?
C16 C17 H17 119.9 . . ?
C19 C18 C17 120.4(2) . . ?
C19 C18 H18 119.8 . . ?
C17 C18 H18 119.8 . . ?
C20 C19 C18 120.0(2) . . ?
C20 C19 H19 120.0 . . ?
C18 C19 H19 120.0 . . ?
C19 C20 C21 119.7(2) . . ?
C19 C20 H20 120.1 . . ?
C21 C20 H20 120.1 . . ?
C20 C21 C16 121.1(2) . . ?
C20 C21 H21 119.5 . . ?
C16 C21 H21 119.5 . . ?
Cl2 C22 Cl1 118.3(7) . . ?
Cl2 C22 H22A 107.7 . . ?
Cl1 C22 H22A 107.7 . . ?
Cl2 C22 H22B 107.7 . . ?
Cl1 C22 H22B 107.7 . . ?
H22A C22 H22B 107.1 . . ?

loop_
_geom_bond_atom_site_label_1
_geom_bond_atom_site_label_2
_geom_bond_distance
_geom_bond_site_symmetry_2
_geom_bond_publ_flag
O1 C1 1.208(2) . ?
O2 C1 1.343(2) . ?
O2 C4 1.469(2) . ?
O3 C3 1.421(2) . ?
O3 C2 1.428(2) . ?
O4 C3 1.400(2) . ?
O4 C7 1.439(2) . ?
O5 C4 1.393(2) . ?
O5 C8 1.433(2) . ?
O6 C11 1.209(2) . ?
O7 C11 1.344(3) . ?
O7 C13 1.457(3) . ?
O8 N1 1.215(2) . ?
O9 N1 1.217(2) . ?
N1 C15 1.490(3) . ?
C1 C2 1.517(2) . ?
C2 C9 1.530(3) . ?
C2 H2 1.0000 . ?
C3 C5 1.516(3) . ?
C3 C4 1.542(2) . ?
C4 C6 1.509(3) . ?
C5 H5A 0.9800 . ?
C5 H5B 0.9800 . ?
C5 H5C 0.9800 . ?
C6 H6A 0.9800 . ?
C6 H6B 0.9800 . ?
C6 H6C 0.9800 . ?
C7 H7A 0.9800 . ?
C7 H7B 0.9800 . ?
C7 H7C 0.9800 . ?
C8 H8A 0.9800 . ?
C8 H8B 0.9800 . ?
C8 H8C 0.9800 . ?
C9 C12 1.527(3) . ?
C9 C10 1.561(2) . ?
C9 H9 1.0000 . ?
C10 C11 1.516(3) . ?
C10 C14 1.558(3) . ?
C10 H10 1.0000 . ?
C12 C13 1.500(3) . ?
C12 H12A 0.9900 . ?
C12 H12B 0.9900 . ?
C13 H13A 0.9900 . ?
C13 H13B 0.9900 . ?
C14 C16 1.518(3) . ?
C14 C15 1.539(2) . ?
C14 H14 1.0000 . ?
C15 H15A 0.9900 . ?
C15 H15B 0.9900 . ?
C16 C21 1.388(3) . ?
C16 C17 1.392(3) . ?
C17 C18 1.385(3) . ?
C17 H17 0.9500 . ?
C18 C19 1.379(3) . ?
C18 H18 0.9500 . ?
C19 C20 1.378(3) . ?
C19 H19 0.9500 . ?
C20 C21 1.386(3) . ?
C20 H20 0.9500 . ?
C21 H21 0.9500 . ?
Cl1 C22 1.690(9) . ?
Cl2 C22 1.662(9) . ?
C22 H22A 0.9900 . ?
C22 H22B 0.9900 . ?

loop_
_geom_torsion_atom_site_label_1
_geom_torsion_atom_site_label_2
_geom_torsion_atom_site_label_3
_geom_torsion_atom_site_label_4
_geom_torsion
_geom_torsion_site_symmetry_1
_geom_torsion_site_symmetry_2
_geom_torsion_site_symmetry_3
_geom_torsion_site_symmetry_4
_geom_torsion_publ_flag
C4 O2 C1 O1 -174.77(17) . . . . ?
C4 O2 C1 C2 8.1(3) . . . . ?
C3 O3 C2 C1 39.2(2) . . . . ?
C3 O3 C2 C9 162.81(14) . . . . ?
O1 C1 C2 O3 173.16(18) . . . . ?
O2 C1 C2 O3 -9.8(2) . . . . ?
O1 C1 C2 C9 51.2(2) . . . . ?
O2 C1 C2 C9 -131.80(18) . . . . ?
C7 O4 C3 O3 67.0(2) . . . . ?
C7 O4 C3 C5 -53.0(2) . . . . ?
C7 O4 C3 C4 -176.62(16) . . . . ?
C2 O3 C3 O4 51.11(18) . . . . ?
C2 O3 C3 C5 175.61(15) . . . . ?
C2 O3 C3 C4 -63.81(19) . . . . ?
C8 O5 C4 O2 59.5(2) . . . . ?
C8 O5 C4 C6 -57.6(2) . . . . ?
C8 O5 C4 C3 176.07(17) . . . . ?
C1 O2 C4 O5 81.85(19) . . . . ?
C1 O2 C4 C6 -154.74(17) . . . . ?
C1 O2 C4 C3 -31.9(2) . . . . ?
O4 C3 C4 O5 -175.97(14) . . . . ?
O3 C3 C4 O5 -57.65(18) . . . . ?
C5 C3 C4 O5 59.2(2) . . . . ?
O4 C3 C4 O2 -59.77(18) . . . . ?
O3 C3 C4 O2 58.55(18) . . . . ?
C5 C3 C4 O2 175.43(15) . . . . ?
O4 C3 C4 C6 57.2(2) . . . . ?
O3 C3 C4 C6 175.54(16) . . . . ?
C5 C3 C4 C6 -67.6(2) . . . . ?
O3 C2 C9 C12 -67.53(18) . . . . ?
C1 C2 C9 C12 58.8(2) . . . . ?
O3 C2 C9 C10 57.71(19) . . . . ?
C1 C2 C9 C10 -176.01(15) . . . . ?
C12 C9 C10 C11 -8.1(2) . . . . ?
C2 C9 C10 C11 -133.72(17) . . . . ?
C12 C9 C10 C14 -131.67(16) . . . . ?
C2 C9 C10 C14 102.71(18) . . . . ?
C13 O7 C11 O6 -170.75(18) . . . . ?
C13 O7 C11 C10 12.3(3) . . . . ?
C14 C10 C11 O6 -77.0(2) . . . . ?
C9 C10 C11 O6 158.29(18) . . . . ?
C14 C10 C11 O7 99.8(2) . . . . ?
C9 C10 C11 O7 -24.9(3) . . . . ?
C2 C9 C12 C13 175.27(16) . . . . ?
C10 C9 C12 C13 50.2(2) . . . . ?
C11 O7 C13 C12 33.1(3) . . . . ?
C9 C12 C13 O7 -64.5(2) . . . . ?
C11 C10 C14 C16 179.66(15) . . . . ?
C9 C10 C14 C16 -53.2(2) . . . . ?
C11 C10 C14 C15 55.3(2) . . . . ?
C9 C10 C14 C15 -177.57(16) . . . . ?
O8 N1 C15 C14 52.1(2) . . . . ?
O9 N1 C15 C14 -128.6(2) . . . . ?
C16 C14 C15 N1 55.4(2) . . . . ?
C10 C14 C15 N1 -179.48(16) . . . . ?
C15 C14 C16 C21 -120.6(2) . . . . ?
C10 C14 C16 C21 114.2(2) . . . . ?
C15 C14 C16 C17 59.8(2) . . . . ?
C10 C14 C16 C17 -65.4(2) . . . . ?
C21 C16 C17 C18 -1.6(3) . . . . ?
C14 C16 C17 C18 178.07(18) . . . . ?
C16 C17 C18 C19 1.3(3) . . . . ?
C17 C18 C19 C20 -0.2(4) . . . . ?
C18 C19 C20 C21 -0.6(4) . . . . ?
C19 C20 C21 C16 0.3(4) . . . . ?
C17 C16 C21 C20 0.8(3) . . . . ?
C14 C16 C21 C20 -178.8(2) . . . . ?
